data_4508871
loop_
_publ_author_name
'Curtis, Elizabeth'
'Nassimbeni, Luigi R.'
'Su, Hong'
'Taljaard, Jana H.'

_publ_section_title
;
 Xanthenol Clathrates:&#x2009; Structures and Solid&#x2212;Solid Reactions
;
_journal_issue 12
_journal_name_full 'Crystal Growth &amp; Design'
_journal_page_first 2716
_journal_paper_doi 10.1021/cg060384q
_journal_volume 6
_journal_year 2006
_chemical_formula_moiety 'C20 H16 O3, C5 H4'
_chemical_formula_sum 'C25 H20 O3'
_chemical_formula_weight 368.41
_chemical_melting_point ?
_chemical_name_systematic
; 
 9-(4-methoxyphenyl)-9H-xanthen-9-ol naphthalene clathrate 
;
_space_group_IT_number 2
_symmetry_cell_setting triclinic
_symmetry_space_group_name_Hall '-P 1'
_symmetry_space_group_name_H-M 'P -1'
_atom_sites_solution_hydrogens geom
_atom_sites_solution_primary direct
_atom_sites_solution_secondary difmap
_audit_creation_method SHELXL-97
_cell_angle_alpha 95.611(1)
_cell_angle_beta 93.604(1)
_cell_angle_gamma 109.750(1)
_cell_formula_units_Z 2
_cell_length_a 8.3618(2)
_cell_length_b 9.0628(2)
_cell_length_c 12.8581(4)
_cell_measurement_temperature 113(2)
_cell_volume 907.90(4)
_computing_cell_refinement 'DENZO-SMN (Otwinowski & Minor, 1997)'
_computing_data_collection 'COLLECT program (Nonius, 2000)'
_computing_data_reduction 'DENZO-SMN (Otwinowski & Minor, 1997)'
_computing_molecular_graphics 'X-Seed (Barbour, 2001)'
_computing_publication_material 'SHELXL-97 (Sheldrick, 1997)'
_computing_structure_refinement 'SHELXL-97 (Sheldrick, 1997)'
_computing_structure_solution 'SHELXS-97 (Sheldrick, 1997)'
_diffrn_ambient_temperature 113(2)
_diffrn_measured_fraction_theta_full 0.975
_diffrn_measured_fraction_theta_max 0.975
_diffrn_measurement_device_type 'Nonius Kappa CCD diffractometer'
_diffrn_measurement_method '1.2\% \f scans and \w scans'
_diffrn_radiation_monochromator graphite
_diffrn_radiation_source 'fine-focus sealed tube'
_diffrn_radiation_type MoK\a
_diffrn_radiation_wavelength 0.71073
_diffrn_reflns_av_R_equivalents 0.0172
_diffrn_reflns_av_sigmaI/netI 0.0397
_diffrn_reflns_limit_h_max 10
_diffrn_reflns_limit_h_min -10
_diffrn_reflns_limit_k_max 11
_diffrn_reflns_limit_k_min -11
_diffrn_reflns_limit_l_max 16
_diffrn_reflns_limit_l_min -16
_diffrn_reflns_number 7112
_diffrn_reflns_theta_full 27.13
_diffrn_reflns_theta_max 27.13
_diffrn_reflns_theta_min 2.60
_exptl_absorpt_coefficient_mu 0.088
_exptl_absorpt_correction_T_max 0.9870
_exptl_absorpt_correction_T_min 0.9827
_exptl_absorpt_correction_type none
_exptl_absorpt_process_details none
_exptl_crystal_colour colourless
_exptl_crystal_density_diffrn 1.348
_exptl_crystal_density_meas ?
_exptl_crystal_density_method 'not measured'
_exptl_crystal_description needle
_exptl_crystal_F_000 388
_exptl_crystal_size_max 0.20
_exptl_crystal_size_mid 0.15
_exptl_crystal_size_min 0.15
_refine_diff_density_max 0.310
_refine_diff_density_min -0.231
_refine_diff_density_rms 0.042
_refine_ls_extinction_coef 0.015(5)
_refine_ls_extinction_expression Fc^*^=kFc[1+0.001xFc^2^\l^3^/sin(2\q)]^-1/4^
_refine_ls_extinction_method SHELXL
_refine_ls_goodness_of_fit_ref 1.051
_refine_ls_hydrogen_treatment mixed
_refine_ls_matrix_type full
_refine_ls_number_parameters 259
_refine_ls_number_reflns 3912
_refine_ls_number_restraints 1
_refine_ls_restrained_S_all 1.051
_refine_ls_R_factor_all 0.0561
_refine_ls_R_factor_gt 0.0395
_refine_ls_shift/su_max 0.000
_refine_ls_shift/su_mean 0.000
_refine_ls_structure_factor_coef Fsqd
_refine_ls_weighting_details 'calc w=1/[\s^2^(Fo^2^)+(0.0501P)^2^+0.2128P] where P=(Fo^2^+2Fc^2^)/3'
_refine_ls_weighting_scheme calc
_refine_ls_wR_factor_gt 0.0975
_refine_ls_wR_factor_ref 0.1062
_reflns_number_gt 3056
_reflns_number_total 3912
_reflns_threshold_expression >2sigma(I)
_cod_data_source_file cg060384qsup2.cif
_cod_data_source_block HNAP
_cod_depositor_comments
;
The following automatic conversions were performed:

'_chemical_melting_point' value 'not measured' was changed to '?' -
the value is undefined or not given.

Automatic conversion script
Id: cif_fix_values 1891 2012-01-12 08:04:46Z andrius 

The following automatic conversions were performed:

'_exptl_crystal_density_meas' value 'not measured' was changed to '?'
- the value is perceived as not measured.

Automatic conversion script
Id: cif_fix_values 3008 2015-01-20 13:52:24Z robertas 
;
_cod_original_sg_symbol_H-M P-1
_cod_database_code 4508871

loop_
_symmetry_equiv_pos_as_xyz
'x, y, z'
'-x, -y, -z'

loop_
_atom_site_label
_atom_site_type_symbol
_atom_site_fract_x
_atom_site_fract_y
_atom_site_fract_z
_atom_site_U_iso_or_equiv
_atom_site_adp_type
_atom_site_occupancy
_atom_site_symmetry_multiplicity
_atom_site_calc_flag
_atom_site_refinement_flags
O1 O 0.78068(11) 0.28561(10) 0.03152(7) 0.0174(2) Uani 1 1 d D
O2 O 0.41824(11) -0.01612(10) 0.11372(7) 0.0198(2) Uani 1 1 d .
O3 O 1.14576(12) 0.82117(11) 0.40156(7) 0.0238(2) Uani 1 1 d .
C1 C 0.39410(16) 0.12595(14) 0.10244(10) 0.0169(3) Uani 1 1 d .
C2 C 0.22607(16) 0.11395(16) 0.07515(10) 0.0202(3) Uani 1 1 d .
H2 H 0.1371 0.0138 0.0649 0.024 Uiso 1 1 calc R
C3 C 0.19051(17) 0.24986(16) 0.06321(10) 0.0223(3) Uani 1 1 d .
H3 H 0.0767 0.2433 0.0433 0.027 Uiso 1 1 calc R
C4 C 0.32098(17) 0.39629(16) 0.08036(10) 0.0213(3) Uani 1 1 d .
H4 H 0.2961 0.4899 0.0737 0.026 Uiso 1 1 calc R
C5 C 0.48736(17) 0.40520(15) 0.10717(10) 0.0194(3) Uani 1 1 d .
H5 H 0.5756 0.5057 0.1191 0.023 Uiso 1 1 calc R
C6 C 0.52820(15) 0.26972(14) 0.11701(9) 0.0159(3) Uani 1 1 d .
C7 C 0.71293(15) 0.27678(14) 0.13279(9) 0.0152(3) Uani 1 1 d .
C8 C 0.71756(15) 0.12616(14) 0.17393(10) 0.0159(3) Uani 1 1 d .
C9 C 0.86921(16) 0.11643(15) 0.22054(10) 0.0191(3) Uani 1 1 d .
H9 H 0.9688 0.2085 0.2326 0.023 Uiso 1 1 calc R
C10 C 0.87698(17) -0.02437(16) 0.24940(11) 0.0223(3) Uani 1 1 d .
H10 H 0.9815 -0.0287 0.2799 0.027 Uiso 1 1 calc R
C11 C 0.73145(17) -0.15955(16) 0.23370(11) 0.0227(3) Uani 1 1 d .
H11 H 0.7365 -0.2563 0.2535 0.027 Uiso 1 1 calc R
C12 C 0.57952(17) -0.15300(15) 0.18925(11) 0.0216(3) Uani 1 1 d .
H12 H 0.4793 -0.2445 0.1790 0.026 Uiso 1 1 calc R
C13 C 0.57517(15) -0.01075(15) 0.15973(10) 0.0171(3) Uani 1 1 d .
C14 C 0.82727(15) 0.42413(14) 0.20406(10) 0.0159(3) Uani 1 1 d .
C15 C 0.79574(16) 0.44575(15) 0.30836(10) 0.0182(3) Uani 1 1 d .
H15 H 0.7012 0.3700 0.3329 0.022 Uiso 1 1 calc R
C16 C 0.89944(16) 0.57586(15) 0.37770(10) 0.0192(3) Uani 1 1 d .
H16 H 0.8766 0.5883 0.4489 0.023 Uiso 1 1 calc R
C17 C 1.03680(16) 0.68713(14) 0.34114(10) 0.0176(3) Uani 1 1 d .
C18 C 1.06827(16) 0.66832(15) 0.23677(10) 0.0190(3) Uani 1 1 d .
H18 H 1.1613 0.7451 0.2118 0.023 Uiso 1 1 calc R
C19 C 0.96416(16) 0.53754(15) 0.16878(10) 0.0178(3) Uani 1 1 d .
H19 H 0.9867 0.5255 0.0975 0.021 Uiso 1 1 calc R
C20 C 1.1163(2) 0.84392(17) 0.50923(11) 0.0292(3) Uani 1 1 d .
H20A H 1.1237 0.7546 0.5440 0.044 Uiso 1 1 calc R
H20B H 1.0023 0.8508 0.5133 0.044 Uiso 1 1 calc R
H20C H 1.2026 0.9420 0.5442 0.044 Uiso 1 1 calc R
C1G C 0.4021(2) 0.2121(2) 0.42775(15) 0.0474(5) Uani 1 1 d .
H1G H 0.3806 0.1018 0.4141 0.057 Uiso 1 1 calc R
C2G C 0.5074(2) 0.2993(2) 0.51628(14) 0.0422(4) Uani 1 1 d .
H2G H 0.5580 0.2492 0.5633 0.051 Uiso 1 1 calc R
C3G C 0.53917(17) 0.46552(18) 0.53637(11) 0.0267(3) Uani 1 1 d .
C4G C 0.6454(2) 0.5608(2) 0.62401(13) 0.0399(4) Uani 1 1 d .
H4G H 0.6992 0.5145 0.6720 0.048 Uiso 1 1 calc R
C5G C 0.6719(2) 0.7149(2) 0.64093(14) 0.0466(5) Uani 1 1 d .
H5G H 0.7431 0.7762 0.7014 0.056 Uiso 1 1 calc R
H1 H 0.7092(19) 0.1938(13) -0.0144(12) 0.047(5) Uiso 1 1 d D

loop_
_atom_site_aniso_label
_atom_site_aniso_U_11
_atom_site_aniso_U_22
_atom_site_aniso_U_33
_atom_site_aniso_U_23
_atom_site_aniso_U_13
_atom_site_aniso_U_12
O1 0.0171(5) 0.0176(4) 0.0161(5) 0.0009(4) 0.0023(3) 0.0043(4)
O2 0.0156(4) 0.0143(4) 0.0285(5) 0.0016(4) -0.0029(4) 0.0051(4)
O3 0.0250(5) 0.0193(5) 0.0202(5) -0.0020(4) -0.0015(4) 0.0009(4)
C1 0.0185(6) 0.0163(6) 0.0164(6) 0.0009(5) 0.0012(5) 0.0071(5)
C2 0.0149(6) 0.0198(6) 0.0231(7) -0.0003(5) -0.0003(5) 0.0035(5)
C3 0.0173(6) 0.0287(7) 0.0234(7) 0.0035(6) 0.0008(5) 0.0114(6)
C4 0.0219(7) 0.0211(7) 0.0239(7) 0.0029(5) 0.0014(5) 0.0116(6)
C5 0.0200(7) 0.0180(6) 0.0205(7) 0.0027(5) 0.0016(5) 0.0071(5)
C6 0.0148(6) 0.0183(6) 0.0147(6) 0.0014(5) 0.0011(5) 0.0060(5)
C7 0.0151(6) 0.0155(6) 0.0154(6) 0.0026(5) 0.0021(5) 0.0054(5)
C8 0.0166(6) 0.0152(6) 0.0160(6) 0.0003(5) 0.0022(5) 0.0060(5)
C9 0.0167(6) 0.0175(6) 0.0215(7) -0.0002(5) -0.0009(5) 0.0051(5)
C10 0.0218(7) 0.0232(7) 0.0236(7) 0.0017(6) -0.0023(5) 0.0110(6)
C11 0.0260(7) 0.0174(6) 0.0264(7) 0.0030(5) -0.0003(6) 0.0104(6)
C12 0.0209(7) 0.0153(6) 0.0265(7) 0.0019(5) 0.0010(5) 0.0040(5)
C13 0.0157(6) 0.0181(6) 0.0176(6) 0.0004(5) -0.0006(5) 0.0070(5)
C14 0.0148(6) 0.0158(6) 0.0193(6) 0.0031(5) 0.0002(5) 0.0080(5)
C15 0.0170(6) 0.0165(6) 0.0207(7) 0.0046(5) 0.0024(5) 0.0044(5)
C16 0.0218(7) 0.0192(6) 0.0169(6) 0.0029(5) 0.0008(5) 0.0075(6)
C17 0.0171(6) 0.0138(6) 0.0211(7) 0.0006(5) -0.0030(5) 0.0056(5)
C18 0.0156(6) 0.0172(6) 0.0230(7) 0.0039(5) 0.0024(5) 0.0039(5)
C19 0.0174(6) 0.0189(6) 0.0179(6) 0.0024(5) 0.0021(5) 0.0072(5)
C20 0.0357(8) 0.0247(7) 0.0204(7) -0.0018(6) 0.0006(6) 0.0036(6)
C1G 0.0460(11) 0.0289(8) 0.0573(12) -0.0041(8) 0.0310(9) -0.0020(8)
C2G 0.0456(10) 0.0486(10) 0.0447(10) 0.0226(9) 0.0251(8) 0.0242(9)
C3G 0.0193(7) 0.0390(8) 0.0225(7) 0.0071(6) 0.0070(5) 0.0091(6)
C4G 0.0257(8) 0.0659(12) 0.0256(8) -0.0022(8) 0.0018(6) 0.0149(8)
C5G 0.0260(9) 0.0647(13) 0.0366(10) -0.0101(9) 0.0074(7) 0.0031(8)

loop_
_atom_type_symbol
_atom_type_description
_atom_type_scat_dispersion_real
_atom_type_scat_dispersion_imag
_atom_type_scat_source
C C 0.0033 0.0016 'International Tables Vol C Tables 4.2.6.8 and 6.1.1.4'
H H 0.0000 0.0000 'International Tables Vol C Tables 4.2.6.8 and 6.1.1.4'
O O 0.0106 0.0060 'International Tables Vol C Tables 4.2.6.8 and 6.1.1.4'

loop_
_geom_angle_atom_site_label_1
_geom_angle_atom_site_label_2
_geom_angle_atom_site_label_3
_geom_angle
_geom_angle_site_symmetry_1
_geom_angle_site_symmetry_3
C7 O1 H1 107.1(11) . .
C13 O2 C1 118.16(9) . .
C17 O3 C20 117.01(10) . .
O2 C1 C6 122.38(11) . .
O2 C1 C2 115.24(11) . .
C6 C1 C2 122.39(11) . .
C3 C2 C1 119.01(12) . .
C3 C2 H2 120.5 . .
C1 C2 H2 120.5 . .
C2 C3 C4 120.11(12) . .
C2 C3 H3 119.9 . .
C4 C3 H3 119.9 . .
C5 C4 C3 119.82(12) . .
C5 C4 H4 120.1 . .
C3 C4 H4 120.1 . .
C4 C5 C6 121.46(12) . .
C4 C5 H5 119.3 . .
C6 C5 H5 119.3 . .
C1 C6 C5 117.16(11) . .
C1 C6 C7 120.99(10) . .
C5 C6 C7 121.61(11) . .
O1 C7 C8 108.73(9) . .
O1 C7 C6 108.12(9) . .
C8 C7 C6 109.20(10) . .
O1 C7 C14 106.22(9) . .
C8 C7 C14 111.70(10) . .
C6 C7 C14 112.71(10) . .
C13 C8 C9 117.04(11) . .
C13 C8 C7 121.35(11) . .
C9 C8 C7 121.44(11) . .
C10 C9 C8 121.44(12) . .
C10 C9 H9 119.3 . .
C8 C9 H9 119.3 . .
C9 C10 C11 119.90(12) . .
C9 C10 H10 120.0 . .
C11 C10 H10 120.0 . .
C12 C11 C10 119.94(12) . .
C12 C11 H11 120.0 . .
C10 C11 H11 120.0 . .
C11 C12 C13 119.16(12) . .
C11 C12 H12 120.4 . .
C13 C12 H12 120.4 . .
C8 C13 O2 122.33(11) . .
C8 C13 C12 122.51(11) . .
O2 C13 C12 115.16(11) . .
C19 C14 C15 118.51(11) . .
C19 C14 C7 122.24(11) . .
C15 C14 C7 119.25(11) . .
C14 C15 C16 121.59(12) . .
C14 C15 H15 119.2 . .
C16 C15 H15 119.2 . .
C17 C16 C15 119.01(12) . .
C17 C16 H16 120.5 . .
C15 C16 H16 120.5 . .
O3 C17 C18 115.75(11) . .
O3 C17 C16 124.21(12) . .
C18 C17 C16 120.03(11) . .
C17 C18 C19 120.25(12) . .
C17 C18 H18 119.9 . .
C19 C18 H18 119.9 . .
C18 C19 C14 120.61(12) . .
C18 C19 H19 119.7 . .
C14 C19 H19 119.7 . .
O3 C20 H20A 109.5 . .
O3 C20 H20B 109.5 . .
H20A C20 H20B 109.5 . .
O3 C20 H20C 109.5 . .
H20A C20 H20C 109.5 . .
H20B C20 H20C 109.5 . .
C2G C1G C5G 120.28(16) . 2_666
C2G C1G H1G 119.9 . .
C5G C1G H1G 119.9 2_666 .
C1G C2G C3G 119.55(16) . .
C1G C2G H2G 120.2 . .
C3G C2G H2G 120.2 . .
C4G C3G C3G 119.65(19) . 2_666
C4G C3G C2G 122.40(16) . .
C3G C3G C2G 117.95(18) 2_666 .
C5G C4G C3G 121.06(17) . .
C5G C4G H4G 119.5 . .
C3G C4G H4G 119.5 . .
C4G C5G C1G 121.52(17) . 2_666
C4G C5G H5G 119.2 . .
C1G C5G H5G 119.2 2_666 .

loop_
_geom_bond_atom_site_label_1
_geom_bond_atom_site_label_2
_geom_bond_distance
_geom_bond_site_symmetry_2
O1 C7 1.4510(14) .
O1 H1 0.9599(10) .
O2 C13 1.3885(14) .
O2 C1 1.3886(14) .
O3 C17 1.3740(15) .
O3 C20 1.4288(17) .
C1 C6 1.3887(18) .
C1 C2 1.3915(17) .
C2 C3 1.3812(19) .
C2 H2 0.9500 .
C3 C4 1.3907(19) .
C3 H3 0.9500 .
C4 C5 1.3853(18) .
C4 H4 0.9500 .
C5 C6 1.3959(17) .
C5 H5 0.9500 .
C6 C7 1.5240(16) .
C7 C8 1.5228(16) .
C7 C14 1.5247(17) .
C8 C13 1.3858(18) .
C8 C9 1.4018(17) .
C9 C10 1.3841(18) .
C9 H9 0.9500 .
C10 C11 1.3913(19) .
C10 H10 0.9500 .
C11 C12 1.3822(18) .
C11 H11 0.9500 .
C12 C13 1.3903(18) .
C12 H12 0.9500 .
C14 C19 1.3906(18) .
C14 C15 1.3909(18) .
C15 C16 1.3940(18) .
C15 H15 0.9500 .
C16 C17 1.3910(18) .
C16 H16 0.9500 .
C17 C18 1.3891(18) .
C18 C19 1.3897(18) .
C18 H18 0.9500 .
C19 H19 0.9500 .
C20 H20A 0.9800 .
C20 H20B 0.9800 .
C20 H20C 0.9800 .
C1G C2G 1.387(3) .
C1G C5G 1.387(3) 2_666
C1G H1G 0.9500 .
C2G C3G 1.432(2) .
C2G H2G 0.9500 .
C3G C4G 1.403(2) .
C3G C3G 1.417(3) 2_666
C4G C5G 1.331(3) .
C4G H4G 0.9500 .
C5G C1G 1.387(3) 2_666
C5G H5G 0.9500 .

loop_
_geom_hbond_atom_site_label_D
_geom_hbond_atom_site_label_H
_geom_hbond_atom_site_label_A
_geom_hbond_distance_DH
_geom_hbond_distance_HA
_geom_hbond_distance_DA
_geom_hbond_angle_DHA
_geom_hbond_site_symmetry_A
O1 H1 O2 0.9599(10) 1.904(2) 2.8620(12) 175.1(17) 2_655

loop_
_geom_torsion_atom_site_label_1
_geom_torsion_atom_site_label_2
_geom_torsion_atom_site_label_3
_geom_torsion_atom_site_label_4
_geom_torsion
_geom_torsion_site_symmetry_1
_geom_torsion_site_symmetry_4
C13 O2 C1 C6 12.19(17) . .
C13 O2 C1 C2 -168.04(11) . .
O2 C1 C2 C3 179.45(11) . .
C6 C1 C2 C3 -0.8(2) . .
C1 C2 C3 C4 -1.2(2) . .
C2 C3 C4 C5 1.4(2) . .
C3 C4 C5 C6 0.3(2) . .
O2 C1 C6 C5 -177.78(11) . .
C2 C1 C6 C5 2.46(19) . .
O2 C1 C6 C7 7.80(18) . .
C2 C1 C6 C7 -171.96(11) . .
C4 C5 C6 C1 -2.23(19) . .
C4 C5 C6 C7 172.16(12) . .
C1 C6 C7 O1 94.99(13) . .
C5 C6 C7 O1 -79.18(13) . .
C1 C6 C7 C8 -23.15(15) . .
C5 C6 C7 C8 162.67(11) . .
C1 C6 C7 C14 -147.92(12) . .
C5 C6 C7 C14 37.91(16) . .
O1 C7 C8 C13 -96.28(13) . .
C6 C7 C8 C13 21.48(15) . .
C14 C7 C8 C13 146.83(12) . .
O1 C7 C8 C9 78.75(14) . .
C6 C7 C8 C9 -163.49(11) . .
C14 C7 C8 C9 -38.14(15) . .
C13 C8 C9 C10 1.08(19) . .
C7 C8 C9 C10 -174.15(11) . .
C8 C9 C10 C11 -1.0(2) . .
C9 C10 C11 C12 0.1(2) . .
C10 C11 C12 C13 0.7(2) . .
C9 C8 C13 O2 -179.49(11) . .
C7 C8 C13 O2 -4.25(18) . .
C9 C8 C13 C12 -0.31(19) . .
C7 C8 C13 C12 174.93(11) . .
C1 O2 C13 C8 -14.01(17) . .
C1 O2 C13 C12 166.76(11) . .
C11 C12 C13 C8 -0.6(2) . .
C11 C12 C13 O2 178.66(11) . .
O1 C7 C14 C19 1.01(14) . .
C8 C7 C14 C19 119.41(12) . .
C6 C7 C14 C19 -117.21(12) . .
O1 C7 C14 C15 -178.17(10) . .
C8 C7 C14 C15 -59.77(14) . .
C6 C7 C14 C15 63.62(14) . .
C19 C14 C15 C16 -1.19(18) . .
C7 C14 C15 C16 178.02(11) . .
C14 C15 C16 C17 0.54(18) . .
C20 O3 C17 C18 179.85(11) . .
C20 O3 C17 C16 1.41(17) . .
C15 C16 C17 O3 178.83(11) . .
C15 C16 C17 C18 0.45(18) . .
O3 C17 C18 C19 -179.28(11) . .
C16 C17 C18 C19 -0.77(18) . .
C17 C18 C19 C14 0.10(18) . .
C15 C14 C19 C18 0.86(17) . .
C7 C14 C19 C18 -178.32(11) . .
C5G C1G C2G C3G 0.0(2) 2_666 .
C1G C2G C3G C4G -179.49(14) . .
C1G C2G C3G C3G -0.2(2) . 2_666
C3G C3G C4G C5G 1.0(3) 2_666 .
C2G C3G C4G C5G -179.65(15) . .
C3G C4G C5G C1G -0.9(3) . 2_666
